data_4508223
loop_
_publ_author_name
'Moustapha-Sow, Mouhamadou'
'Diouf, Ousmane'
'Gaye, Mohamed'
'Salam-Sall, Abdou'
'Castro, Goretti'
'P\'erez-Lourido, Paulo'
'Valencia, Laura'
'Caneschi, Andrea'
'Sorace, Lorenzo'

_publ_section_title
;
 Sheets of Tetranuclear Ni(II) [2 \\times 2] Square Grids Structure with
 Infinite Orthogonal Two-Dimensional Water--Chlorine Chains
;
_journal_issue 10
_journal_name_full 'Crystal Growth &amp; Design'
_journal_page_first 4172
_journal_paper_doi 10.1021/cg400885f
_journal_volume 13
_journal_year 2013
_chemical_formula_sum 'C60 H68 Cl4 N24 Ni4 O8'
_chemical_formula_weight 1630.02
_chemical_name_systematic
;
 ?
;
_space_group_IT_number 88
_symmetry_cell_setting tetragonal
_symmetry_space_group_name_Hall '-I 4ad'
_symmetry_space_group_name_H-M 'I 41/a :2'
_atom_sites_solution_hydrogens geom
_atom_sites_solution_primary direct
_atom_sites_solution_secondary difmap
_audit_creation_method SHELXL-97
_cell_angle_alpha 90.00
_cell_angle_beta 90.00
_cell_angle_gamma 90.00
_cell_formula_units_Z 4
_cell_length_a 14.164(5)
_cell_length_b 14.164(5)
_cell_length_c 34.886(13)
_cell_measurement_temperature 293(2)
_cell_volume 6999(4)
_computing_cell_refinement 'BRUKER Smart'
_computing_data_collection 'BRUKER Smart'
_computing_data_reduction 'BRUKER Shelxtl'
_computing_molecular_graphics 'ORTEP-3 for Windows (Farrugia, 1997)'
_computing_publication_material 'WinGX publication routines (Farrugia, 1999)'
_computing_structure_refinement 'SHELXL-97 (Sheldrick, 1997)'
_computing_structure_solution 'SHELXS-97 (Sheldrick, 1997)'
_diffrn_ambient_temperature 293(2)
_diffrn_measured_fraction_theta_full 0.981
_diffrn_measured_fraction_theta_max 0.981
_diffrn_measurement_device_type 'BRUKER CCD-1000'
_diffrn_measurement_method 'omega scans'
_diffrn_radiation_monochromator graphite
_diffrn_radiation_source 'fine-focus sealed tube'
_diffrn_radiation_type MoK\a
_diffrn_radiation_wavelength 0.71073
_diffrn_reflns_av_R_equivalents 0.1377
_diffrn_reflns_av_sigmaI/netI 0.1301
_diffrn_reflns_limit_h_max 18
_diffrn_reflns_limit_h_min -15
_diffrn_reflns_limit_k_max 18
_diffrn_reflns_limit_k_min -16
_diffrn_reflns_limit_l_max 45
_diffrn_reflns_limit_l_min -45
_diffrn_reflns_number 19198
_diffrn_reflns_theta_full 28.16
_diffrn_reflns_theta_max 28.16
_diffrn_reflns_theta_min 1.55
_exptl_absorpt_coefficient_mu 1.283
_exptl_absorpt_correction_T_max 0.8210
_exptl_absorpt_correction_T_min 0.7151
_exptl_absorpt_correction_type empirical
_exptl_absorpt_process_details sadabs
_exptl_crystal_colour brown
_exptl_crystal_density_diffrn 1.547
_exptl_crystal_density_method 'not measured'
_exptl_crystal_description prism
_exptl_crystal_F_000 3360
_exptl_crystal_size_max 0.28
_exptl_crystal_size_mid 0.23
_exptl_crystal_size_min 0.16
_refine_diff_density_max 1.339
_refine_diff_density_min -0.873
_refine_diff_density_rms 0.171
_refine_ls_extinction_coef 0.0011(3)
_refine_ls_extinction_expression Fc^*^=kFc[1+0.001xFc^2^\l^3^/sin(2\q)]^-1/4^
_refine_ls_extinction_method SHELXL
_refine_ls_goodness_of_fit_ref 1.030
_refine_ls_hydrogen_treatment constr
_refine_ls_matrix_type full
_refine_ls_number_parameters 230
_refine_ls_number_reflns 4223
_refine_ls_number_restraints 0
_refine_ls_restrained_S_all 1.030
_refine_ls_R_factor_all 0.2216
_refine_ls_R_factor_gt 0.0890
_refine_ls_shift/su_max 0.002
_refine_ls_shift/su_mean 0.000
_refine_ls_structure_factor_coef Fsqd
_refine_ls_weighting_details 'calc w=1/[\s^2^(Fo^2^)+(0.1603P)^2^+49.7378P] where P=(Fo^2^+2Fc^2^)/3'
_refine_ls_weighting_scheme calc
_refine_ls_wR_factor_gt 0.2379
_refine_ls_wR_factor_ref 0.3380
_reflns_number_gt 1787
_reflns_number_total 4223
_reflns_threshold_expression >2sigma(I)
_cod_data_source_file cg400885f_si_001.cif
_cod_data_source_block '[Ni4(HL)4]Cl4.4H2O'
_cod_depositor_comments
;
The following automatic conversions were performed:

'_symmetry_cell_setting' value 'Tetragonal' changed to 'tetragonal'
according to /home/saulius/struct/CIF-dictionaries/cif_core.dic
dictionary named 'cif_core.dic' version 2.4.2 from 2011-04-26.

Automatic conversion script
Id: cif_fix_values 1891 2012-01-12 08:04:46Z andrius 
;
_cod_original_cell_volume 6998(5)
_cod_original_sg_symbol_H-M I4(1)/a
_cod_database_code 4508223

loop_
_symmetry_equiv_pos_as_xyz
'x, y, z'
'-x+1/2, -y, z+1/2'
'-y+3/4, x+1/4, z+1/4'
'y+3/4, -x+3/4, z+3/4'
'x+1/2, y+1/2, z+1/2'
'-x+1, -y+1/2, z+1'
'-y+5/4, x+3/4, z+3/4'
'y+5/4, -x+5/4, z+5/4'
'-x, -y, -z'
'x-1/2, y, -z-1/2'
'y-3/4, -x-1/4, -z-1/4'
'-y-3/4, x-3/4, -z-3/4'
'-x+1/2, -y+1/2, -z+1/2'
'x, y+1/2, -z'
'y-1/4, -x+1/4, -z+1/4'
'-y-1/4, x-1/4, -z-1/4'

loop_
_atom_site_label
_atom_site_type_symbol
_atom_site_fract_x
_atom_site_fract_y
_atom_site_fract_z
_atom_site_U_iso_or_equiv
_atom_site_adp_type
_atom_site_occupancy
_atom_site_symmetry_multiplicity
_atom_site_calc_flag
_atom_site_refinement_flags
C1 C 0.3680(7) 0.1894(7) 0.1338(3) 0.058(3) Uani 1 1 d .
H1 H 0.3581 0.2032 0.1595 0.069 Uiso 1 1 calc R
C2 C 0.4452(9) 0.1357(10) 0.1239(4) 0.081(4) Uani 1 1 d .
H2 H 0.4861 0.1125 0.1425 0.097 Uiso 1 1 calc R
C3 C 0.4602(10) 0.1170(10) 0.0851(5) 0.090(4) Uani 1 1 d .
H3 H 0.5124 0.0820 0.0773 0.108 Uiso 1 1 calc R
C4 C 0.3961(8) 0.1512(9) 0.0579(4) 0.068(3) Uani 1 1 d .
H4 H 0.4047 0.1395 0.0319 0.081 Uiso 1 1 calc R
C5 C 0.3217(7) 0.2015(7) 0.0703(3) 0.050(2) Uani 1 1 d .
C6 C 0.2460(7) 0.2362(7) 0.0441(3) 0.048(2) Uani 1 1 d .
C7 C 0.2506(9) 0.2228(9) 0.0010(3) 0.069(3) Uani 1 1 d .
H7A H 0.1892 0.2334 -0.0099 0.104 Uiso 1 1 calc R
H7B H 0.2706 0.1596 -0.0047 0.104 Uiso 1 1 calc R
H7C H 0.2947 0.2668 -0.0098 0.104 Uiso 1 1 calc R
C8 C 0.0417(6) 0.3671(6) 0.0675(3) 0.043(2) Uani 1 1 d .
C9 C 0.2952(7) 0.4795(8) 0.0847(3) 0.059(3) Uani 1 1 d .
H9 H 0.2804 0.4560 0.0605 0.071 Uiso 1 1 calc R
C10 C 0.3482(8) 0.5622(8) 0.0874(4) 0.071(3) Uani 1 1 d .
H10 H 0.3690 0.5933 0.0655 0.085 Uiso 1 1 calc R
C11 C 0.3693(8) 0.5973(8) 0.1239(4) 0.067(3) Uani 1 1 d .
H11 H 0.4053 0.6518 0.1266 0.080 Uiso 1 1 calc R
C12 C 0.3368(8) 0.5509(8) 0.1555(4) 0.063(3) Uani 1 1 d .
H12 H 0.3492 0.5741 0.1799 0.076 Uiso 1 1 calc R
C13 C 0.2849(7) 0.4687(7) 0.1508(3) 0.047(2) Uani 1 1 d .
C14 C 0.2483(7) 0.4119(7) 0.1835(3) 0.049(2) Uani 1 1 d .
C15 C 0.2681(10) 0.4363(9) 0.2243(3) 0.076(4) Uani 1 1 d .
H15A H 0.2482 0.3852 0.2406 0.113 Uiso 1 1 calc R
H15B H 0.2342 0.4925 0.2311 0.113 Uiso 1 1 calc R
H15C H 0.3346 0.4467 0.2276 0.113 Uiso 1 1 calc R
N1 N 0.3072(5) 0.2224(5) 0.1082(3) 0.049(2) Uani 1 1 d .
N2 N 0.1792(5) 0.2789(5) 0.0619(2) 0.0433(18) Uani 1 1 d .
N3 N 0.1035(5) 0.3202(6) 0.0438(2) 0.049(2) Uani 1 1 d .
H3A H 0.0954 0.3170 0.0194 0.059 Uiso 1 1 calc R
N4 N 0.2654(6) 0.4336(5) 0.1152(2) 0.0477(19) Uani 1 1 d .
N5 N 0.1984(5) 0.3386(5) 0.1730(2) 0.0437(18) Uani 1 1 d .
N6 N 0.1586(6) 0.2806(6) 0.1998(2) 0.0480(19) Uani 1 1 d .
O1 O 0.0593(4) 0.3688(4) 0.10373(17) 0.0447(15) Uani 1 1 d .
Ni1 Ni 0.18972(8) 0.30563(8) 0.11782(3) 0.0429(4) Uani 1 1 d .
Cl1 Cl 0.0000 0.2500 0.96889(16) 0.177(5) Uani 1 2 d S
Cl2 Cl 0.5000 0.7500 0.0518(2) 0.143(3) Uani 1 2 d S
O1W O 0.5738(5) 0.0778(4) 0.99571(18) 0.0493(17) Uani 1 1 d .

loop_
_atom_site_aniso_label
_atom_site_aniso_U_11
_atom_site_aniso_U_22
_atom_site_aniso_U_33
_atom_site_aniso_U_23
_atom_site_aniso_U_13
_atom_site_aniso_U_12
C1 0.040(6) 0.057(6) 0.076(7) 0.007(5) -0.011(5) 0.008(5)
C2 0.070(9) 0.091(10) 0.081(9) 0.021(7) -0.014(7) 0.016(7)
C3 0.062(8) 0.078(10) 0.128(13) 0.000(9) 0.005(8) 0.021(7)
C4 0.052(7) 0.074(8) 0.078(8) -0.010(6) 0.002(6) 0.018(6)
C5 0.045(6) 0.049(6) 0.057(6) -0.002(5) 0.001(4) -0.002(4)
C6 0.040(5) 0.052(6) 0.052(6) -0.008(4) 0.010(4) 0.003(4)
C7 0.072(8) 0.070(8) 0.066(8) -0.014(6) 0.008(6) 0.015(6)
C8 0.043(5) 0.043(5) 0.043(5) 0.001(4) 0.001(4) -0.003(4)
C9 0.052(6) 0.057(7) 0.069(7) 0.009(5) 0.004(5) -0.001(5)
C10 0.061(7) 0.055(7) 0.097(10) 0.013(6) 0.008(6) -0.007(5)
C11 0.064(7) 0.044(6) 0.093(9) 0.006(6) 0.003(6) -0.020(5)
C12 0.059(7) 0.047(6) 0.084(8) -0.006(6) -0.002(6) -0.008(5)
C13 0.041(5) 0.041(5) 0.060(6) -0.004(4) 0.001(4) 0.004(4)
C14 0.041(5) 0.043(5) 0.064(6) -0.004(5) -0.003(4) -0.007(4)
C15 0.088(9) 0.072(8) 0.067(7) -0.016(6) -0.006(6) -0.019(7)
N1 0.038(4) 0.040(4) 0.070(6) 0.001(4) 0.001(4) -0.002(3)
N2 0.040(4) 0.041(4) 0.049(4) -0.002(3) 0.002(3) 0.003(3)
N3 0.049(5) 0.058(5) 0.040(4) 0.000(4) 0.005(4) 0.011(4)
N4 0.047(5) 0.039(4) 0.057(5) 0.002(4) 0.002(4) -0.003(3)
N5 0.041(4) 0.044(4) 0.046(4) 0.001(3) -0.001(3) -0.007(3)
N6 0.052(5) 0.046(5) 0.046(4) -0.001(4) -0.001(4) -0.008(4)
O1 0.042(4) 0.047(4) 0.045(4) 0.004(3) 0.001(3) 0.005(3)
Ni1 0.0413(7) 0.0411(7) 0.0464(7) -0.0010(5) 0.0021(5) -0.0015(5)
Cl1 0.079(4) 0.395(15) 0.058(3) 0.000 0.000 -0.050(6)
Cl2 0.133(6) 0.121(6) 0.176(8) 0.000 0.000 -0.022(5)
O1W 0.051(4) 0.043(4) 0.054(4) 0.003(3) 0.034(3) 0.010(3)

loop_
_atom_type_symbol
_atom_type_description
_atom_type_scat_dispersion_real
_atom_type_scat_dispersion_imag
_atom_type_scat_source
C C 0.0033 0.0016 'International Tables Vol C Tables 4.2.6.8 and 6.1.1.4'
H H 0.0000 0.0000 'International Tables Vol C Tables 4.2.6.8 and 6.1.1.4'
N N 0.0061 0.0033 'International Tables Vol C Tables 4.2.6.8 and 6.1.1.4'
O O 0.0106 0.0060 'International Tables Vol C Tables 4.2.6.8 and 6.1.1.4'
Cl Cl 0.1484 0.1585 'International Tables Vol C Tables 4.2.6.8 and 6.1.1.4'
Ni Ni 0.3393 1.1124 'International Tables Vol C Tables 4.2.6.8 and 6.1.1.4'

loop_
_geom_angle_atom_site_label_1
_geom_angle_atom_site_label_2
_geom_angle_atom_site_label_3
_geom_angle
_geom_angle_site_symmetry_1
_geom_angle_site_symmetry_3
N1 C1 C2 122.8(11) . .
N1 C1 H1 118.6 . .
C2 C1 H1 118.6 . .
C1 C2 C3 118.0(11) . .
C1 C2 H2 121.0 . .
C3 C2 H2 121.0 . .
C2 C3 C4 119.5(12) . .
C2 C3 H3 120.3 . .
C4 C3 H3 120.3 . .
C5 C4 C3 118.4(12) . .
C5 C4 H4 120.8 . .
C3 C4 H4 120.8 . .
C4 C5 N1 122.8(10) . .
C4 C5 C6 122.8(10) . .
N1 C5 C6 114.3(8) . .
N2 C6 C5 112.9(9) . .
N2 C6 C7 124.8(9) . .
C5 C6 C7 122.3(8) . .
C6 C7 H7A 109.5 . .
C6 C7 H7B 109.5 . .
H7A C7 H7B 109.5 . .
C6 C7 H7C 109.5 . .
H7A C7 H7C 109.5 . .
H7B C7 H7C 109.5 . .
O1 C8 N6 126.0(8) . 12_666
O1 C8 N3 118.4(8) . .
N6 C8 N3 115.6(8) 12_666 .
N4 C9 C10 122.1(11) . .
N4 C9 H9 118.9 . .
C10 C9 H9 118.9 . .
C9 C10 C11 118.5(11) . .
C9 C10 H10 120.8 . .
C11 C10 H10 120.8 . .
C12 C11 C10 119.5(10) . .
C12 C11 H11 120.3 . .
C10 C11 H11 120.3 . .
C11 C12 C13 119.2(11) . .
C11 C12 H12 120.4 . .
C13 C12 H12 120.4 . .
N4 C13 C12 121.4(10) . .
N4 C13 C14 115.5(8) . .
C12 C13 C14 123.1(10) . .
N5 C14 C13 113.6(9) . .
N5 C14 C15 123.5(9) . .
C13 C14 C15 122.8(9) . .
C14 C15 H15A 109.5 . .
C14 C15 H15B 109.5 . .
H15A C15 H15B 109.5 . .
C14 C15 H15C 109.5 . .
H15A C15 H15C 109.5 . .
H15B C15 H15C 109.5 . .
C1 N1 C5 118.4(9) . .
C1 N1 Ni1 127.9(8) . .
C5 N1 Ni1 113.6(6) . .
C6 N2 N3 123.6(8) . .
C6 N2 Ni1 120.6(7) . .
N3 N2 Ni1 115.3(6) . .
N2 N3 C8 115.2(7) . .
N2 N3 H3A 122.4 . .
C8 N3 H3A 122.4 . .
C9 N4 C13 119.3(9) . .
C9 N4 Ni1 128.5(7) . .
C13 N4 Ni1 112.1(6) . .
C14 N5 N6 120.6(8) . .
C14 N5 Ni1 119.5(7) . .
N6 N5 Ni1 119.7(6) . .
C8 N6 N5 109.7(7) 15 .
C8 O1 Ni1 113.0(6) . .
C8 O1 Ni1 108.3(5) . 12_666
Ni1 O1 Ni1 138.7(3) . 12_666
N5 Ni1 N2 177.3(3) . .
N5 Ni1 N1 104.0(3) . .
N2 Ni1 N1 78.0(3) . .
N5 Ni1 N4 79.0(3) . .
N2 Ni1 N4 99.1(3) . .
N1 Ni1 N4 94.2(3) . .
N5 Ni1 O1 100.4(3) . .
N2 Ni1 O1 77.7(3) . .
N1 Ni1 O1 155.3(3) . .
N4 Ni1 O1 94.1(3) . .
N5 Ni1 O1 76.1(3) . 15
N2 Ni1 O1 105.8(3) . 15
N1 Ni1 O1 91.1(3) . 15
N4 Ni1 O1 155.1(3) . 15
O1 Ni1 O1 91.1(3) . 15

loop_
_geom_bond_atom_site_label_1
_geom_bond_atom_site_label_2
_geom_bond_distance
_geom_bond_site_symmetry_2
C1 N1 1.326(12) .
C1 C2 1.376(16) .
C1 H1 0.9300 .
C2 C3 1.396(18) .
C2 H2 0.9300 .
C3 C4 1.399(18) .
C3 H3 0.9300 .
C4 C5 1.342(14) .
C4 H4 0.9300 .
C5 N1 1.371(13) .
C5 C6 1.493(14) .
C6 N2 1.282(11) .
C6 C7 1.517(14) .
C7 H7A 0.9600 .
C7 H7B 0.9600 .
C7 H7C 0.9600 .
C8 O1 1.288(10) .
C8 N6 1.324(11) 12_666
C8 N3 1.377(12) .
C9 N4 1.316(13) .
C9 C10 1.395(16) .
C9 H9 0.9300 .
C10 C11 1.398(17) .
C10 H10 0.9300 .
C11 C12 1.363(16) .
C11 H11 0.9300 .
C12 C13 1.386(14) .
C12 H12 0.9300 .
C13 N4 1.366(12) .
C13 C14 1.490(14) .
C14 N5 1.308(12) .
C14 C15 1.491(15) .
C15 H15A 0.9600 .
C15 H15B 0.9600 .
C15 H15C 0.9600 .
N1 Ni1 2.067(8) .
N2 N3 1.375(10) .
N2 Ni1 1.994(8) .
N3 H3A 0.8600 .
N4 Ni1 2.107(8) .
N5 N6 1.366(11) .
N5 Ni1 1.986(8) .
N6 C8 1.324(12) 15
O1 Ni1 2.110(6) .
O1 Ni1 2.155(6) 12_666
Ni1 O1 2.155(6) 15

loop_
_geom_torsion_atom_site_label_1
_geom_torsion_atom_site_label_2
_geom_torsion_atom_site_label_3
_geom_torsion_atom_site_label_4
_geom_torsion
_geom_torsion_site_symmetry_1
_geom_torsion_site_symmetry_4
N1 C1 C2 C3 1(2) . .
C1 C2 C3 C4 -1(2) . .
C2 C3 C4 C5 0(2) . .
C3 C4 C5 N1 1.6(18) . .
C3 C4 C5 C6 -176.1(11) . .
C4 C5 C6 N2 177.0(10) . .
N1 C5 C6 N2 -0.9(12) . .
C4 C5 C6 C7 -4.1(16) . .
N1 C5 C6 C7 178.0(9) . .
N4 C9 C10 C11 -0.5(17) . .
C9 C10 C11 C12 -0.9(18) . .
C10 C11 C12 C13 1.3(18) . .
C11 C12 C13 N4 -0.2(16) . .
C11 C12 C13 C14 178.5(10) . .
N4 C13 C14 N5 -3.3(12) . .
C12 C13 C14 N5 177.9(9) . .
N4 C13 C14 C15 176.0(10) . .
C12 C13 C14 C15 -2.8(16) . .
C2 C1 N1 C5 0.4(16) . .
C2 C1 N1 Ni1 -178.8(9) . .
C4 C5 N1 C1 -1.9(15) . .
C6 C5 N1 C1 176.0(9) . .
C4 C5 N1 Ni1 177.5(9) . .
C6 C5 N1 Ni1 -4.6(10) . .
C5 C6 N2 N3 177.4(8) . .
C7 C6 N2 N3 -1.6(15) . .
C5 C6 N2 Ni1 6.6(11) . .
C7 C6 N2 Ni1 -172.3(8) . .
C6 N2 N3 C8 -176.6(9) . .
Ni1 N2 N3 C8 -5.4(10) . .
O1 C8 N3 N2 0.2(12) . .
N6 C8 N3 N2 178.8(8) 12_666 .
C10 C9 N4 C13 1.6(15) . .
C10 C9 N4 Ni1 -177.4(8) . .
C12 C13 N4 C9 -1.2(14) . .
C14 C13 N4 C9 180.0(9) . .
C12 C13 N4 Ni1 177.9(8) . .
C14 C13 N4 Ni1 -0.9(10) . .
C13 C14 N5 N6 -178.8(8) . .
C15 C14 N5 N6 1.9(15) . .
C13 C14 N5 Ni1 6.3(11) . .
C15 C14 N5 Ni1 -172.9(9) . .
C14 N5 N6 C8 -175.9(9) . 15
Ni1 N5 N6 C8 -1.1(10) . 15
N6 C8 O1 Ni1 -173.7(8) 12_666 .
N3 C8 O1 Ni1 4.7(10) . .
N6 C8 O1 Ni1 5.1(11) 12_666 12_666
N3 C8 O1 Ni1 -176.4(7) . 12_666
C14 N5 Ni1 N2 -51(7) . .
N6 N5 Ni1 N2 134(6) . .
C14 N5 Ni1 N1 86.2(8) . .
N6 N5 Ni1 N1 -88.7(7) . .
C14 N5 Ni1 N4 -5.4(7) . .
N6 N5 Ni1 N4 179.7(7) . .
C14 N5 Ni1 O1 -97.6(7) . .
N6 N5 Ni1 O1 87.5(7) . .
C14 N5 Ni1 O1 173.9(8) . 15
N6 N5 Ni1 O1 -1.0(6) . 15
C6 N2 Ni1 N5 130(6) . .
N3 N2 Ni1 N5 -41(7) . .
C6 N2 Ni1 N1 -7.3(7) . .
N3 N2 Ni1 N1 -178.7(7) . .
C6 N2 Ni1 N4 85.2(8) . .
N3 N2 Ni1 N4 -86.3(6) . .
C6 N2 Ni1 O1 177.4(8) . .
N3 N2 Ni1 O1 5.9(6) . .
C6 N2 Ni1 O1 -95.0(8) . 15
N3 N2 Ni1 O1 93.5(6) . 15
C1 N1 Ni1 N5 7.2(9) . .
C5 N1 Ni1 N5 -172.1(6) . .
C1 N1 Ni1 N2 -174.7(9) . .
C5 N1 Ni1 N2 6.0(6) . .
C1 N1 Ni1 N4 86.9(9) . .
C5 N1 Ni1 N4 -92.4(7) . .
C1 N1 Ni1 O1 -163.8(7) . .
C5 N1 Ni1 O1 16.9(11) . .
C1 N1 Ni1 O1 -68.7(8) . 15
C5 N1 Ni1 O1 112.0(6) . 15
C9 N4 Ni1 N5 -177.9(9) . .
C13 N4 Ni1 N5 3.1(6) . .
C9 N4 Ni1 N2 0.1(9) . .
C13 N4 Ni1 N2 -178.9(6) . .
C9 N4 Ni1 N1 78.7(9) . .
C13 N4 Ni1 N1 -100.3(6) . .
C9 N4 Ni1 O1 -78.0(9) . .
C13 N4 Ni1 O1 103.0(6) . .
C9 N4 Ni1 O1 -179.5(7) . 15
C13 N4 Ni1 O1 1.5(11) . 15
C8 O1 Ni1 N5 172.2(6) . .
Ni1 O1 Ni1 N5 -6.2(5) 12_666 .
C8 O1 Ni1 N2 -5.7(6) . .
Ni1 O1 Ni1 N2 175.9(5) 12_666 .
C8 O1 Ni1 N1 -16.6(10) . .
Ni1 O1 Ni1 N1 165.0(5) 12_666 .
C8 O1 Ni1 N4 92.7(6) . .
Ni1 O1 Ni1 N4 -85.7(5) 12_666 .
C8 O1 Ni1 O1 -111.7(6) . 15
Ni1 O1 Ni1 O1 69.9(5) 12_666 15
